data_4502600
loop_
_publ_author_name
'Li, Baiyan'
'Peng, Yu'
'Li, Guanghua'
'Hua, Jia'
'Yu, Yang'
'Jin, Di'
'Shi, Zhan'
'Feng, Shouhua'

_publ_section_title
;
 Design and Construction of Coordination Polymers by
 4-Amino-3,5-bis(n-pyridyl)-1,2,4-triazole (n= 2, 3, 4) Isomers in a
 Copper(I) Halide System: Diverse Structures Tuned by Isomeric and Anion
 Effects
;
_journal_issue 5
_journal_name_full 'Crystal Growth &amp; Design'
_journal_page_first 2192
_journal_paper_doi 10.1021/cg901438x
_journal_volume 10
_journal_year 2010
_chemical_formula_moiety 'C12 H10 Br Cu N6'
_chemical_formula_sum 'C12 H10 Br Cu N6'
_chemical_formula_weight 381.71
_chemical_melting_point ?
_chemical_name_systematic
; 
 ? 
;
_space_group_IT_number 14
_symmetry_cell_setting monoclinic
_symmetry_space_group_name_Hall '-P 2ybc'
_symmetry_space_group_name_H-M 'P 1 21/c 1'
_atom_sites_solution_hydrogens geom
_atom_sites_solution_primary direct
_atom_sites_solution_secondary difmap
_audit_creation_method SHELXL-97
_cell_angle_alpha 90.00
_cell_angle_beta 120.289(2)
_cell_angle_gamma 90.00
_cell_formula_units_Z 4
_cell_length_a 7.7045(2)
_cell_length_b 13.3663(4)
_cell_length_c 14.6717(4)
_cell_measurement_reflns_used 3241
_cell_measurement_temperature 293(2)
_cell_measurement_theta_max 28.32
_cell_measurement_theta_min 2.21
_cell_volume 1304.65(7)
_computing_cell_refinement 'Bruker SMART'
_computing_data_collection 'Bruker SMART'
_computing_data_reduction 'Bruker SAINT'
_computing_molecular_graphics SHELXP-97
_computing_publication_material SHELXTL
_computing_structure_refinement 'SHELXL-97 (Sheldrick, 1997)'
_computing_structure_solution 'SHELXS-97 (Sheldrick, 1990)'
_diffrn_ambient_temperature 293(2)
_diffrn_detector_area_resol_mean 9.00cm
_diffrn_measured_fraction_theta_full 0.997
_diffrn_measured_fraction_theta_max 0.997
_diffrn_measurement_device_type 'CCD area detector'
_diffrn_measurement_method 'phi and omega scans'
_diffrn_radiation_monochromator graphite
_diffrn_radiation_source 'fine-focus sealed tube'
_diffrn_radiation_type MoK\a
_diffrn_radiation_wavelength 0.71073
_diffrn_reflns_av_R_equivalents 0.1294
_diffrn_reflns_av_sigmaI/netI 0.0875
_diffrn_reflns_limit_h_max 10
_diffrn_reflns_limit_h_min -9
_diffrn_reflns_limit_k_max 17
_diffrn_reflns_limit_k_min -17
_diffrn_reflns_limit_l_max 19
_diffrn_reflns_limit_l_min -19
_diffrn_reflns_number 9374
_diffrn_reflns_theta_full 28.32
_diffrn_reflns_theta_max 28.32
_diffrn_reflns_theta_min 2.21
_diffrn_standards_decay_% none
_diffrn_standards_interval_count none
_diffrn_standards_interval_time none
_diffrn_standards_number none
_exptl_absorpt_coefficient_mu 4.734
_exptl_absorpt_correction_T_max 0.388
_exptl_absorpt_correction_T_min 0.298
_exptl_absorpt_correction_type empirical
_exptl_absorpt_process_details 'SADABS; Bruker, 2000'
_exptl_crystal_colour Yellow
_exptl_crystal_density_diffrn 1.943
_exptl_crystal_density_meas ?
_exptl_crystal_density_method 'not measured'
_exptl_crystal_description Block
_exptl_crystal_F_000 752
_exptl_crystal_size_max 0.28
_exptl_crystal_size_mid 0.22
_exptl_crystal_size_min 0.2
_refine_diff_density_max 0.883
_refine_diff_density_min -0.835
_refine_diff_density_rms 0.139
_refine_ls_extinction_method none
_refine_ls_goodness_of_fit_ref 1.005
_refine_ls_hydrogen_treatment mixed
_refine_ls_matrix_type full
_refine_ls_number_parameters 185
_refine_ls_number_reflns 3241
_refine_ls_number_restraints 0
_refine_ls_restrained_S_all 1.005
_refine_ls_R_factor_all 0.0494
_refine_ls_R_factor_gt 0.0388
_refine_ls_shift/su_max 0.000
_refine_ls_shift/su_mean 0.000
_refine_ls_structure_factor_coef Fsqd
_refine_ls_weighting_details 'calc w=1/[\s^2^(Fo^2^)+(0.0433P)^2^+0.0000P] where P=(Fo^2^+2Fc^2^)/3'
_refine_ls_weighting_scheme calc
_refine_ls_wR_factor_gt 0.0976
_refine_ls_wR_factor_ref 0.1023
_reflns_number_gt 2579
_reflns_number_total 3241
_reflns_threshold_expression >2sigma(I)
_cod_data_source_file cg901438x_si_002.cif
_cod_data_source_block Compound-6
_cod_depositor_comments
;
The following automatic conversions were performed:

'_chemical_melting_point' value 'not measured' was changed to '?' -
the value is undefined or not given.

'_symmetry_cell_setting' value
'Monoclinic' changed to 'monoclinic' according to
/home/saulius/struct/CIF-dictionaries/cif_core.dic dictionary named
'cif_core.dic' version 2.4.2 from 2011-04-26.

Automatic conversion script
Id: cif_fix_values 1715 2011-07-08 13:25:40Z adriana 

The following automatic conversions were performed:

'_exptl_crystal_density_meas' value 'not measured' was changed to '?'
- the value is perceived as not measured.

Automatic conversion script
Id: cif_fix_values 3008 2015-01-20 13:52:24Z robertas 
;
_cod_original_cell_volume 1304.65(6)
_cod_original_sg_symbol_H-M P2(1)/c
_cod_database_code 4502600

loop_
_symmetry_equiv_pos_as_xyz
'x, y, z'
'-x, y+1/2, -z+1/2'
'-x, -y, -z'
'x, -y-1/2, z-1/2'

loop_
_atom_site_label
_atom_site_type_symbol
_atom_site_fract_x
_atom_site_fract_y
_atom_site_fract_z
_atom_site_U_iso_or_equiv
_atom_site_adp_type
_atom_site_occupancy
_atom_site_symmetry_multiplicity
_atom_site_calc_flag
_atom_site_refinement_flags
N1 N -0.2179(3) -0.3675(2) 0.33568(19) 0.0270(5) Uani 1 1 d .
N2 N -0.0275(3) -0.4091(2) 0.3840(2) 0.0261(5) Uani 1 1 d .
N3 N 0.0036(3) -0.24969(19) 0.42293(16) 0.0206(5) Uani 1 1 d .
N4 N 0.1038(3) -0.1588(2) 0.4686(2) 0.0310(6) Uani 1 1 d .
H1A H 0.0648 -0.1168 0.4182 0.037 Uiso 1 1 d R
H1B H 0.0523 -0.1435 0.5063 0.037 Uiso 1 1 d R
C1 C -0.1983(4) -0.2720(2) 0.3598(2) 0.0215(5) Uani 1 1 d .
C2 C 0.1012(3) -0.3373(2) 0.43622(19) 0.0206(5) Uani 1 1 d .
C5 C -0.3755(4) -0.2072(2) 0.3257(2) 0.0210(5) Uani 1 1 d .
C6 C -0.5613(4) -0.2508(2) 0.2556(2) 0.0280(6) Uani 1 1 d .
H6 H -0.5676 -0.3147 0.2290 0.034 Uiso 1 1 calc R
C10 C 0.3196(3) -0.3556(2) 0.5057(2) 0.0195(5) Uani 1 1 d .
C11 C 0.4701(4) -0.2938(2) 0.5125(2) 0.0270(6) Uani 1 1 d .
H11 H 0.4390 -0.2340 0.4752 0.032 Uiso 1 1 calc R
C7 C -0.7342(4) -0.1976(3) 0.2268(2) 0.0307(7) Uani 1 1 d .
H7 H -0.8566 -0.2279 0.1811 0.037 Uiso 1 1 calc R
N5 N -0.7371(3) -0.1049(2) 0.26053(18) 0.0246(5) Uani 1 1 d .
C3 C -0.5578(4) -0.0635(2) 0.3278(2) 0.0276(6) Uani 1 1 d .
H3 H -0.5557 0.0005 0.3532 0.033 Uiso 1 1 calc R
C4 C -0.3764(4) -0.1115(3) 0.3610(2) 0.0269(6) Uani 1 1 d .
H4 H -0.2560 -0.0796 0.4067 0.032 Uiso 1 1 calc R
C9 C 0.3754(4) -0.4430(2) 0.5660(2) 0.0216(5) Uani 1 1 d .
H9 H 0.2780 -0.4852 0.5645 0.026 Uiso 1 1 calc R
C8 C 0.5769(4) -0.4662(2) 0.6280(2) 0.0227(6) Uani 1 1 d .
N6 N 0.7241(3) -0.40837(19) 0.63260(18) 0.0231(5) Uani 1 1 d .
C12 C 0.6685(4) -0.3235(2) 0.5765(2) 0.0285(6) Uani 1 1 d .
H12 H 0.7689 -0.2819 0.5807 0.034 Uiso 1 1 calc R
Cu1 Cu -0.99958(5) -0.03035(3) 0.20015(3) 0.02747(13) Uani 1 1 d .
Br1 Br -0.96778(5) 0.07355(3) 0.35447(2) 0.03636(12) Uani 1 1 d .
H8 H 0.621(4) -0.527(3) 0.672(3) 0.029(9) Uiso 1 1 d .

loop_
_atom_site_aniso_label
_atom_site_aniso_U_11
_atom_site_aniso_U_22
_atom_site_aniso_U_33
_atom_site_aniso_U_23
_atom_site_aniso_U_13
_atom_site_aniso_U_12
N1 0.0182(10) 0.0244(15) 0.0328(12) -0.0028(11) 0.0087(9) 0.0035(9)
N2 0.0191(10) 0.0207(14) 0.0357(12) -0.0040(11) 0.0118(10) 0.0033(9)
N3 0.0181(10) 0.0177(12) 0.0235(10) -0.0007(9) 0.0086(9) 0.0010(9)
N4 0.0236(11) 0.0204(14) 0.0440(14) -0.0046(12) 0.0134(10) -0.0007(10)
C1 0.0204(11) 0.0203(15) 0.0229(12) 0.0013(11) 0.0103(10) 0.0025(10)
C2 0.0197(11) 0.0190(15) 0.0243(12) 0.0015(11) 0.0119(10) 0.0025(10)
C5 0.0192(11) 0.0193(15) 0.0244(12) 0.0032(11) 0.0108(10) 0.0033(10)
C6 0.0216(12) 0.0205(16) 0.0359(14) -0.0034(13) 0.0101(11) 0.0014(11)
C10 0.0187(11) 0.0178(14) 0.0221(12) -0.0016(10) 0.0103(10) 0.0023(10)
C11 0.0259(13) 0.0217(16) 0.0343(14) 0.0067(12) 0.0158(12) 0.0027(12)
C7 0.0185(12) 0.0223(17) 0.0422(16) -0.0027(13) 0.0086(12) -0.0003(11)
N5 0.0178(10) 0.0224(14) 0.0301(11) 0.0011(10) 0.0093(9) 0.0030(9)
C3 0.0251(13) 0.0218(17) 0.0322(14) -0.0029(12) 0.0118(12) 0.0017(11)
C4 0.0182(11) 0.0248(17) 0.0306(14) -0.0046(12) 0.0069(11) 0.0003(11)
C9 0.0204(11) 0.0211(15) 0.0248(12) 0.0012(11) 0.0125(10) -0.0020(10)
C8 0.0246(12) 0.0198(16) 0.0242(12) 0.0040(11) 0.0126(11) 0.0029(11)
N6 0.0193(10) 0.0197(13) 0.0288(11) 0.0003(10) 0.0109(9) 0.0011(9)
C12 0.0209(12) 0.0217(16) 0.0434(16) 0.0051(13) 0.0166(12) 0.0001(11)
Cu1 0.01756(17) 0.0233(2) 0.0373(2) 0.00041(15) 0.01073(15) 0.00042(13)
Br1 0.0463(2) 0.0273(2) 0.03367(18) -0.00553(13) 0.01886(15) 0.00174(14)

loop_
_atom_type_symbol
_atom_type_description
_atom_type_scat_dispersion_real
_atom_type_scat_dispersion_imag
_atom_type_scat_source
C C 0.0033 0.0016 'International Tables Vol C Tables 4.2.6.8 and 6.1.1.4'
H H 0.0000 0.0000 'International Tables Vol C Tables 4.2.6.8 and 6.1.1.4'
Br Br -0.2901 2.4595 'International Tables Vol C Tables 4.2.6.8 and 6.1.1.4'
Cu Cu 0.3201 1.2651 'International Tables Vol C Tables 4.2.6.8 and 6.1.1.4'
N N 0.0061 0.0033 'International Tables Vol C Tables 4.2.6.8 and 6.1.1.4'

loop_
_geom_angle_atom_site_label_1
_geom_angle_atom_site_label_2
_geom_angle_atom_site_label_3
_geom_angle
_geom_angle_site_symmetry_1
_geom_angle_site_symmetry_3
C1 N1 N2 107.7(2) . .
C2 N2 N1 107.3(2) . .
C2 N2 Cu1 129.38(17) . 2_445
N1 N2 Cu1 113.65(17) . 2_445
C2 N3 C1 105.4(2) . .
C2 N3 N4 123.0(2) . .
C1 N3 N4 131.6(2) . .
N3 N4 H1A 106.6 . .
N3 N4 H1B 101.0 . .
H1A N4 H1B 109.3 . .
N1 C1 N3 109.1(2) . .
N1 C1 C5 121.3(2) . .
N3 C1 C5 129.5(3) . .
N2 C2 N3 110.3(2) . .
N2 C2 C10 122.8(3) . .
N3 C2 C10 126.7(3) . .
C4 C5 C6 117.7(2) . .
C4 C5 C1 126.6(2) . .
C6 C5 C1 115.6(3) . .
C7 C6 C5 118.9(3) . .
C7 C6 H6 120.6 . .
C5 C6 H6 120.6 . .
C11 C10 C9 118.3(2) . .
C11 C10 C2 124.7(3) . .
C9 C10 C2 117.0(2) . .
C10 C11 C12 118.3(3) . .
C10 C11 H11 120.8 . .
C12 C11 H11 120.8 . .
N5 C7 C6 124.0(3) . .
N5 C7 H7 118.0 . .
C6 C7 H7 118.0 . .
C7 N5 C3 116.7(2) . .
C7 N5 Cu1 119.73(19) . .
C3 N5 Cu1 123.3(2) . .
N5 C3 C4 123.2(3) . .
N5 C3 H3 118.4 . .
C4 C3 H3 118.4 . .
C5 C4 C3 119.5(3) . .
C5 C4 H4 120.2 . .
C3 C4 H4 120.2 . .
C8 C9 C10 119.3(2) . .
C8 C9 H9 120.4 . .
C10 C9 H9 120.4 . .
N6 C8 C9 122.9(3) . .
N6 C8 H8 115.8(18) . .
C9 C8 H8 121.3(18) . .
C12 N6 C8 117.1(2) . .
C12 N6 Cu1 125.34(18) . 4_756
C8 N6 Cu1 116.5(2) . 4_756
N6 C12 C11 124.0(3) . .
N6 C12 H12 118.0 . .
C11 C12 H12 118.0 . .
N6 Cu1 N5 126.32(11) 4_355 .
N6 Cu1 N2 114.59(9) 4_355 2_455
N5 Cu1 N2 105.31(9) . 2_455
N6 Cu1 Br1 105.17(7) 4_355 .
N5 Cu1 Br1 104.62(7) . .
N2 Cu1 Br1 96.14(8) 2_455 .

loop_
_geom_bond_atom_site_label_1
_geom_bond_atom_site_label_2
_geom_bond_distance
_geom_bond_site_symmetry_2
N1 C1 1.312(4) .
N1 N2 1.384(3) .
N2 C2 1.313(4) .
N2 Cu1 2.110(3) 2_445
N3 C2 1.352(4) .
N3 C1 1.383(3) .
N3 N4 1.414(3) .
N4 H1A 0.8525 .
N4 H1B 0.8522 .
C1 C5 1.475(4) .
C2 C10 1.483(3) .
C5 C4 1.381(4) .
C5 C6 1.401(4) .
C6 C7 1.375(4) .
C6 H6 0.9300 .
C10 C11 1.385(4) .
C10 C9 1.396(4) .
C11 C12 1.389(4) .
C11 H11 0.9300 .
C7 N5 1.338(4) .
C7 H7 0.9300 .
N5 C3 1.347(4) .
N5 Cu1 2.015(2) .
C3 C4 1.384(4) .
C3 H3 0.9300 .
C4 H4 0.9300 .
C9 C8 1.382(4) .
C9 H9 0.9300 .
C8 N6 1.346(4) .
C8 H8 0.98(4) .
N6 C12 1.338(4) .
N6 Cu1 2.014(2) 4_756
C12 H12 0.9300 .
Cu1 N6 2.014(2) 4_355
Cu1 N2 2.110(3) 2_455
Cu1 Br1 2.5604(5) .

loop_
_geom_hbond_atom_site_label_D
_geom_hbond_atom_site_label_H
_geom_hbond_atom_site_label_A
_geom_hbond_distance_DH
_geom_hbond_distance_HA
_geom_hbond_distance_DA
_geom_hbond_angle_DHA
_geom_hbond_site_symmetry_A
N4 H1A Br1 0.85 2.68 3.438(3) 149.1 1_655
N4 H1B Br1 0.85 2.61 3.447(3) 167.2 3_456
